data_7029321
loop_
_publ_author_name
'Zhong, Wei'
'Jiang, Qibai'
'Zhang, Qian'
'Shang, Yi'
'Yan, Hong'
'Bregadze, Vladimir'

_publ_section_title
;
 Radical coupling for directed C-C/C-S bond formation in the reaction of
 Cp*IrS2C2B10H10 with 1-azido-3-nitrobenzene.
;
_journal_issue 13
_journal_name_full 'Dalton transactions (Cambridge, England : 2003)'
_journal_page_first 4962
_journal_page_last 4968
_journal_paper_doi 10.1039/c3dt52308j
_journal_volume 43
_journal_year 2014
_chemical_formula_sum 'C24 H33 B10 Ir N4 O4 S2'
_chemical_formula_weight 806.00
_chemical_name_systematic
; 
 ? 
;
_space_group_IT_number 14
_symmetry_cell_setting monoclinic
_symmetry_space_group_name_Hall '-P 2ybc'
_symmetry_space_group_name_H-M 'P 1 21/c 1'
_atom_sites_solution_hydrogens geom
_atom_sites_solution_primary direct
_atom_sites_solution_secondary difmap
_audit_creation_method SHELXL-97
_cell_angle_alpha 90.00
_cell_angle_beta 120.189(3)
_cell_angle_gamma 90.00
_cell_formula_units_Z 4
_cell_length_a 11.0515(11)
_cell_length_b 15.1858(14)
_cell_length_c 21.9777(17)
_cell_measurement_temperature 296(2)
_cell_volume 3188.2(5)
_computing_structure_refinement 'SHELXL-97 (Sheldrick, 1997)'
_computing_structure_solution 'SHELXS-97 (Sheldrick, 1990)'
_diffrn_ambient_temperature 296(2)
_diffrn_measured_fraction_theta_full 0.997
_diffrn_measured_fraction_theta_max 0.997
_diffrn_radiation_monochromator graphite
_diffrn_radiation_source 'fine-focus sealed tube'
_diffrn_radiation_type MoK\a
_diffrn_radiation_wavelength 0.71073
_diffrn_reflns_av_R_equivalents 0.0282
_diffrn_reflns_av_sigmaI/netI 0.0404
_diffrn_reflns_limit_h_max 12
_diffrn_reflns_limit_h_min -13
_diffrn_reflns_limit_k_max 8
_diffrn_reflns_limit_k_min -18
_diffrn_reflns_limit_l_max 26
_diffrn_reflns_limit_l_min -22
_diffrn_reflns_number 14165
_diffrn_reflns_theta_full 25.67
_diffrn_reflns_theta_max 25.67
_diffrn_reflns_theta_min 1.72
_exptl_absorpt_coefficient_mu 4.358
_exptl_absorpt_correction_T_max 0.477
_exptl_absorpt_correction_T_min 0.399
_exptl_absorpt_correction_type multi-scan
_exptl_absorpt_process_details sadabs
_exptl_crystal_density_diffrn 1.679
_exptl_crystal_density_method 'not measured'
_exptl_crystal_F_000 1584
_exptl_crystal_size_max 0.22
_exptl_crystal_size_mid 0.20
_exptl_crystal_size_min 0.17
_refine_diff_density_max 0.866
_refine_diff_density_min -0.500
_refine_diff_density_rms 0.086
_refine_ls_extinction_method none
_refine_ls_goodness_of_fit_ref 1.004
_refine_ls_hydrogen_treatment constr
_refine_ls_matrix_type full
_refine_ls_number_parameters 411
_refine_ls_number_reflns 6050
_refine_ls_number_restraints 0
_refine_ls_restrained_S_all 1.004
_refine_ls_R_factor_all 0.0399
_refine_ls_R_factor_gt 0.0284
_refine_ls_shift/su_max 0.001
_refine_ls_shift/su_mean 0.000
_refine_ls_structure_factor_coef Fsqd
_refine_ls_weighting_details 'calc w=1/[\s^2^(Fo^2^)+(0.0294P)^2^+0.0000P] where P=(Fo^2^+2Fc^2^)/3'
_refine_ls_weighting_scheme calc
_refine_ls_wR_factor_gt 0.0609
_refine_ls_wR_factor_ref 0.0639
_reflns_number_gt 4879
_reflns_number_total 6050
_reflns_threshold_expression >2sigma(I)
_cod_data_source_file c3dt52308j.txt
_cod_data_source_block 8
_cod_depositor_comments
;
The following automatic conversions were performed:

'_symmetry_cell_setting' value 'Monoclinic' changed to 'monoclinic'
according to
/usr/data/users/saulius/crontab/automatic-downloads/current/RSC/lib/dictionaries/cif_core.dic
dictionary named 'cif_core.dic' version 2.4.2 from 2011-04-26.

Automatic conversion script
Id: cif_fix_values 2281 2013-09-26 08:29:07Z andrius 
;
_cod_original_sg_symbol_H-M P21/c
_cod_database_code 7029321

loop_
_symmetry_equiv_pos_as_xyz
'x, y, z'
'-x, y+1/2, -z+1/2'
'-x, -y, -z'
'x, -y-1/2, z-1/2'

loop_
_atom_site_label
_atom_site_type_symbol
_atom_site_fract_x
_atom_site_fract_y
_atom_site_fract_z
_atom_site_U_iso_or_equiv
_atom_site_adp_type
_atom_site_occupancy
_atom_site_symmetry_multiplicity
_atom_site_calc_flag
_atom_site_refinement_flags
Ir1 Ir 0.383035(16) 0.214428(9) 0.805004(8) 0.03398(6) Uani 1 1 d .
S1 S 0.43532(12) 0.33041(7) 0.75030(5) 0.0413(3) Uani 1 1 d .
S2 S 0.44342(11) 0.11034(6) 0.74924(5) 0.0377(2) Uani 1 1 d .
O1 O -0.2273(4) 0.0215(2) 0.53554(19) 0.0761(11) Uani 1 1 d .
O2 O -0.1384(4) -0.0965(2) 0.5253(2) 0.1039(16) Uani 1 1 d .
O3 O 0.0209(5) 0.2651(4) 0.4895(3) 0.1146(17) Uani 1 1 d .
O4 O 0.1199(6) 0.3907(4) 0.4983(3) 0.134(2) Uani 1 1 d .
N1 N 0.1860(4) 0.2047(2) 0.71081(17) 0.0382(8) Uani 1 1 d .
N3 N 0.1155(4) 0.3389(2) 0.7277(2) 0.0562(10) Uani 1 1 d .
N2 N -0.1275(4) -0.0243(2) 0.5495(2) 0.0506(10) Uani 1 1 d .
N4 N 0.0623(6) 0.3366(4) 0.5178(3) 0.0801(15) Uani 1 1 d .
C1 C 0.5051(4) 0.2784(2) 0.7026(2) 0.0406(10) Uani 1 1 d .
C2 C 0.5055(4) 0.1689(3) 0.6977(2) 0.0357(9) Uani 1 1 d .
C3 C 0.3748(5) 0.1403(3) 0.8884(2) 0.0496(12) Uani 1 1 d .
C4 C 0.5164(5) 0.1611(3) 0.9099(2) 0.0489(12) Uani 1 1 d .
C5 C 0.5334(5) 0.2538(3) 0.9126(2) 0.0432(11) Uani 1 1 d .
C6 C 0.3984(5) 0.2919(3) 0.8923(2) 0.0447(11) Uani 1 1 d .
C7 C 0.3021(5) 0.2214(3) 0.8787(2) 0.0499(12) Uani 1 1 d .
C8 C 0.1544(6) 0.2298(4) 0.8611(3) 0.0818(18) Uani 1 1 d .
H8A H 0.1218 0.2884 0.8448 0.123 Uiso 1 1 calc R
H8B H 0.1479 0.2180 0.9024 0.123 Uiso 1 1 calc R
H8C H 0.0977 0.1883 0.8249 0.123 Uiso 1 1 calc R
C9 C 0.3175(7) 0.0509(3) 0.8858(3) 0.094(2) Uani 1 1 d .
H9A H 0.2204 0.0494 0.8500 0.140 Uiso 1 1 calc R
H9B H 0.3267 0.0374 0.9306 0.140 Uiso 1 1 calc R
H9C H 0.3683 0.0084 0.8751 0.140 Uiso 1 1 calc R
C10 C 0.6335(6) 0.0955(3) 0.9314(3) 0.0808(17) Uani 1 1 d .
H10A H 0.6724 0.0808 0.9802 0.121 Uiso 1 1 calc R
H10B H 0.7051 0.1207 0.9242 0.121 Uiso 1 1 calc R
H10C H 0.5977 0.0431 0.9034 0.121 Uiso 1 1 calc R
C11 C 0.6680(5) 0.3018(3) 0.9376(3) 0.0694(16) Uani 1 1 d .
H11A H 0.7251 0.2703 0.9234 0.104 Uiso 1 1 calc R
H11B H 0.7164 0.3062 0.9880 0.104 Uiso 1 1 calc R
H11C H 0.6491 0.3598 0.9175 0.104 Uiso 1 1 calc R
C12 C 0.3721(6) 0.3887(3) 0.8934(2) 0.0677(15) Uani 1 1 d .
H12A H 0.4050 0.4072 0.9409 0.102 Uiso 1 1 calc R
H12B H 0.2735 0.4001 0.8653 0.102 Uiso 1 1 calc R
H12C H 0.4208 0.4207 0.8745 0.102 Uiso 1 1 calc R
C14 C 0.2736(4) 0.0733(2) 0.68573(19) 0.0352(9) Uani 1 1 d .
C13 C 0.1595(4) 0.1254(2) 0.6742(2) 0.0354(9) Uani 1 1 d .
C18 C 0.0263(4) 0.0900(2) 0.6295(2) 0.0367(9) Uani 1 1 d .
H18 H -0.0535 0.1202 0.6216 0.044 Uiso 1 1 calc R
C17 C 0.0144(4) 0.0100(3) 0.5973(2) 0.0399(10) Uani 1 1 d .
C16 C 0.1253(5) -0.0402(3) 0.6080(2) 0.0457(11) Uani 1 1 d .
H16 H 0.1128 -0.0939 0.5852 0.055 Uiso 1 1 calc R
C15 C 0.2571(5) -0.0080(2) 0.6539(2) 0.0448(11) Uani 1 1 d .
H15 H 0.3355 -0.0411 0.6636 0.054 Uiso 1 1 calc R
C19 C 0.1000(4) 0.2764(3) 0.6834(2) 0.0443(11) Uani 1 1 d .
C24 C 0.0626(5) 0.4219(3) 0.7086(3) 0.0715(15) Uani 1 1 d .
H24 H 0.0303 0.4478 0.7361 0.086 Uiso 1 1 calc R
C23 C 0.0508(6) 0.4719(3) 0.6544(3) 0.0818(18) Uani 1 1 d .
H23 H 0.0313 0.5314 0.6549 0.098 Uiso 1 1 calc R
C22 C 0.0653(5) 0.4424(3) 0.5980(3) 0.0742(16) Uani 1 1 d .
H22 H 0.0896 0.4829 0.5742 0.089 Uiso 1 1 calc R
C21 C 0.0460(5) 0.3591(3) 0.5771(3) 0.0567(12) Uani 1 1 d .
C20 C -0.0064(5) 0.2900(3) 0.6048(2) 0.0554(13) Uani 1 1 d .
H20A H -0.0190 0.2355 0.5793 0.067 Uiso 1 1 calc R
H20B H -0.0962 0.3074 0.5989 0.067 Uiso 1 1 calc R
B3 B 0.6629(5) 0.2204(3) 0.7491(3) 0.0502(14) Uani 1 1 d .
H3 H 0.7248 0.2169 0.8069 0.060 Uiso 1 1 d R
B4 B 0.6505(6) 0.3175(4) 0.7020(3) 0.0584(16) Uani 1 1 d .
H4 H 0.7068 0.3777 0.7295 0.070 Uiso 1 1 d R
B5 B 0.4805(6) 0.3212(4) 0.6254(3) 0.0496(13) Uani 1 1 d .
H5 H 0.4264 0.3839 0.6030 0.059 Uiso 1 1 d R
B6 B 0.3879(5) 0.2261(3) 0.6247(2) 0.0382(11) Uani 1 1 d .
H6 H 0.2739 0.2261 0.6027 0.046 Uiso 1 1 d R
B7 B 0.4777(6) 0.1322(4) 0.6187(3) 0.0504(13) Uani 1 1 d .
H7 H 0.4218 0.0713 0.5924 0.060 Uiso 1 1 d R
B8 B 0.6475(5) 0.1284(4) 0.6956(3) 0.0582(16) Uani 1 1 d .
H8 H 0.7003 0.0656 0.7187 0.070 Uiso 1 1 d R
B9 B 0.7394(7) 0.2245(4) 0.6957(4) 0.0680(18) Uani 1 1 d .
H9 H 0.8537 0.2241 0.7185 0.082 Uiso 1 1 d R
B10 B 0.6267(7) 0.2869(4) 0.6195(3) 0.0659(17) Uani 1 1 d .
H10 H 0.6679 0.3274 0.5924 0.079 Uiso 1 1 d R
B11 B 0.4652(6) 0.2296(4) 0.5726(3) 0.0576(15) Uani 1 1 d .
H11 H 0.4006 0.2324 0.5149 0.069 Uiso 1 1 d R
B12 B 0.6252(6) 0.1704(4) 0.6149(3) 0.0628(16) Uani 1 1 d .
H12 H 0.6653 0.1350 0.5850 0.075 Uiso 1 1 d R

loop_
_atom_site_aniso_label
_atom_site_aniso_U_11
_atom_site_aniso_U_22
_atom_site_aniso_U_33
_atom_site_aniso_U_23
_atom_site_aniso_U_13
_atom_site_aniso_U_12
Ir1 0.04094(11) 0.03800(9) 0.02392(9) -0.00393(7) 0.01699(8) -0.00554(8)
S1 0.0571(7) 0.0387(6) 0.0383(6) -0.0048(5) 0.0315(6) -0.0049(5)
S2 0.0394(6) 0.0399(5) 0.0276(5) -0.0008(4) 0.0123(5) 0.0029(5)
O1 0.046(2) 0.070(2) 0.090(3) -0.027(2) 0.018(2) -0.0091(19)
O2 0.069(3) 0.064(2) 0.130(4) -0.050(3) 0.013(2) -0.013(2)
O3 0.126(4) 0.136(4) 0.088(4) -0.021(3) 0.058(3) 0.012(4)
O4 0.186(5) 0.131(4) 0.127(4) 0.058(3) 0.111(4) 0.042(4)
N1 0.041(2) 0.0378(19) 0.0334(19) -0.0089(15) 0.0165(16) 0.0006(16)
N3 0.061(3) 0.057(3) 0.049(2) -0.011(2) 0.026(2) 0.007(2)
N2 0.049(3) 0.043(2) 0.053(3) -0.0070(19) 0.021(2) -0.0103(19)
N4 0.091(4) 0.087(4) 0.063(3) 0.027(3) 0.039(3) 0.033(3)
C1 0.046(3) 0.045(2) 0.033(2) -0.0068(19) 0.021(2) -0.004(2)
C2 0.036(2) 0.046(2) 0.029(2) -0.0026(18) 0.0191(19) 0.0044(19)
C3 0.065(3) 0.055(3) 0.034(2) 0.001(2) 0.029(2) -0.013(3)
C4 0.066(3) 0.051(3) 0.026(2) 0.002(2) 0.021(2) 0.004(2)
C5 0.055(3) 0.051(2) 0.022(2) -0.0058(19) 0.017(2) -0.011(2)
C6 0.065(3) 0.050(3) 0.025(2) -0.0040(19) 0.027(2) -0.001(2)
C7 0.049(3) 0.078(3) 0.032(2) -0.006(2) 0.027(2) -0.016(3)
C8 0.075(4) 0.132(5) 0.057(4) -0.006(3) 0.047(3) -0.014(4)
C9 0.143(6) 0.071(4) 0.070(4) -0.002(3) 0.056(4) -0.046(4)
C10 0.094(4) 0.083(4) 0.049(3) 0.017(3) 0.024(3) 0.033(3)
C11 0.059(3) 0.094(4) 0.040(3) -0.012(3) 0.014(3) -0.024(3)
C12 0.105(4) 0.055(3) 0.048(3) -0.013(2) 0.043(3) 0.005(3)
C14 0.039(2) 0.033(2) 0.030(2) -0.0046(17) 0.0142(19) -0.0051(18)
C13 0.040(2) 0.037(2) 0.030(2) -0.0056(18) 0.019(2) -0.0045(18)
C18 0.035(2) 0.037(2) 0.036(2) -0.0039(18) 0.016(2) -0.0034(18)
C17 0.042(3) 0.040(2) 0.031(2) -0.0037(18) 0.014(2) -0.010(2)
C16 0.057(3) 0.034(2) 0.044(3) -0.007(2) 0.024(2) -0.003(2)
C15 0.051(3) 0.035(2) 0.047(3) -0.003(2) 0.024(2) 0.006(2)
C19 0.043(3) 0.048(3) 0.042(3) -0.008(2) 0.021(2) -0.004(2)
C24 0.068(4) 0.059(3) 0.077(4) -0.012(3) 0.028(3) 0.020(3)
C23 0.087(4) 0.047(3) 0.082(4) -0.004(3) 0.021(4) 0.022(3)
C22 0.070(4) 0.060(3) 0.074(4) 0.011(3) 0.022(3) 0.016(3)
C21 0.064(3) 0.051(3) 0.050(3) 0.010(2) 0.025(3) 0.015(3)
C20 0.050(3) 0.051(3) 0.052(3) -0.011(2) 0.016(2) 0.003(2)
B3 0.034(3) 0.074(4) 0.038(3) -0.010(3) 0.015(2) -0.006(3)
B4 0.060(4) 0.075(4) 0.054(4) -0.018(3) 0.038(3) -0.022(3)
B5 0.061(4) 0.059(3) 0.036(3) 0.001(2) 0.030(3) -0.010(3)
B6 0.036(3) 0.049(3) 0.023(2) -0.003(2) 0.010(2) -0.002(2)
B7 0.055(3) 0.064(3) 0.032(3) -0.010(3) 0.021(3) 0.004(3)
B8 0.040(3) 0.078(4) 0.058(4) -0.013(3) 0.026(3) 0.009(3)
B9 0.045(4) 0.090(5) 0.077(5) -0.017(4) 0.037(3) -0.008(3)
B10 0.076(4) 0.084(4) 0.060(4) -0.009(3) 0.051(4) -0.016(4)
B11 0.061(4) 0.086(4) 0.034(3) -0.013(3) 0.031(3) -0.010(3)
B12 0.055(4) 0.092(5) 0.055(4) -0.017(3) 0.038(3) -0.002(3)

loop_
_atom_type_symbol
_atom_type_description
_atom_type_scat_dispersion_real
_atom_type_scat_dispersion_imag
_atom_type_scat_source
C C 0.0033 0.0016 'International Tables Vol C Tables 4.2.6.8 and 6.1.1.4'
H H 0.0000 0.0000 'International Tables Vol C Tables 4.2.6.8 and 6.1.1.4'
B B 0.0013 0.0007 'International Tables Vol C Tables 4.2.6.8 and 6.1.1.4'
Ir Ir -1.4442 7.9887 'International Tables Vol C Tables 4.2.6.8 and 6.1.1.4'
N N 0.0061 0.0033 'International Tables Vol C Tables 4.2.6.8 and 6.1.1.4'
O O 0.0106 0.0060 'International Tables Vol C Tables 4.2.6.8 and 6.1.1.4'
S S 0.1246 0.1234 'International Tables Vol C Tables 4.2.6.8 and 6.1.1.4'

loop_
_geom_angle_atom_site_label_1
_geom_angle_atom_site_label_2
_geom_angle_atom_site_label_3
_geom_angle
N1 Ir1 C4 145.41(16)
N1 Ir1 C5 157.52(16)
C4 Ir1 C5 38.00(16)
N1 Ir1 C6 118.82(15)
C4 Ir1 C6 63.73(16)
C5 Ir1 C6 38.71(16)
N1 Ir1 C3 109.01(15)
C4 Ir1 C3 38.07(16)
C5 Ir1 C3 64.13(16)
C6 Ir1 C3 63.85(16)
N1 Ir1 C7 97.05(15)
C4 Ir1 C7 63.24(17)
C5 Ir1 C7 64.00(16)
C6 Ir1 C7 37.99(15)
C3 Ir1 C7 37.82(16)
N1 Ir1 S2 82.11(9)
C4 Ir1 S2 94.90(12)
C5 Ir1 S2 119.99(13)
C6 Ir1 S2 157.72(12)
C3 Ir1 S2 103.79(13)
C7 Ir1 S2 139.23(13)
N1 Ir1 S1 87.09(9)
C4 Ir1 S1 127.50(13)
C5 Ir1 S1 95.70(12)
C6 Ir1 S1 96.59(11)
C3 Ir1 S1 158.80(12)
C7 Ir1 S1 129.00(13)
S2 Ir1 S1 91.75(4)
C1 S1 Ir1 105.05(14)
C14 S2 C2 104.20(18)
C14 S2 Ir1 99.32(13)
C2 S2 Ir1 107.30(13)
C19 N1 C13 122.3(3)
C19 N1 Ir1 121.2(3)
C13 N1 Ir1 115.9(3)
C19 N3 C24 124.4(4)
O2 N2 O1 122.7(4)
O2 N2 C17 118.2(4)
O1 N2 C17 119.0(4)
O3 N4 O4 122.6(6)
O3 N4 C21 119.1(6)
O4 N4 C21 118.3(6)
C2 C1 B5 108.6(3)
C2 C1 B4 108.1(3)
B5 C1 B4 62.8(3)
C2 C1 B6 60.2(2)
B5 C1 B6 61.7(3)
B4 C1 B6 112.7(3)
C2 C1 B3 60.1(2)
B5 C1 B3 112.6(4)
B4 C1 B3 61.2(3)
B6 C1 B3 112.0(3)
C2 C1 S1 120.0(3)
B5 C1 S1 121.4(3)
B4 C1 S1 122.6(3)
B6 C1 S1 117.3(3)
B3 C1 S1 118.8(3)
C1 C2 B7 112.9(3)
C1 C2 B8 113.2(3)
B7 C2 B8 63.3(3)
C1 C2 B6 61.9(2)
B7 C2 B6 63.0(3)
B8 C2 B6 115.7(3)
C1 C2 B3 62.4(3)
B7 C2 B3 115.2(3)
B8 C2 B3 62.6(3)
B6 C2 B3 115.3(3)
C1 C2 S2 115.5(2)
B7 C2 S2 123.0(3)
B8 C2 S2 118.6(3)
B6 C2 S2 119.0(3)
B3 C2 S2 112.8(3)
C4 C3 C7 107.5(4)
C4 C3 C9 126.2(5)
C7 C3 C9 125.8(5)
C4 C3 Ir1 70.3(2)
C7 C3 Ir1 71.8(2)
C9 C3 Ir1 129.3(3)
C5 C4 C3 109.6(4)
C5 C4 C10 124.6(5)
C3 C4 C10 125.8(4)
C5 C4 Ir1 71.3(2)
C3 C4 Ir1 71.7(2)
C10 C4 Ir1 126.5(3)
C4 C5 C6 106.8(4)
C4 C5 C11 126.0(5)
C6 C5 C11 127.0(4)
C4 C5 Ir1 70.7(2)
C6 C5 Ir1 70.7(2)
C11 C5 Ir1 127.5(3)
C7 C6 C5 108.0(4)
C7 C6 C12 127.3(4)
C5 C6 C12 124.4(4)
C7 C6 Ir1 72.1(2)
C5 C6 Ir1 70.6(2)
C12 C6 Ir1 127.7(3)
C3 C7 C6 108.1(4)
C3 C7 C8 125.2(4)
C6 C7 C8 126.6(5)
C3 C7 Ir1 70.4(2)
C6 C7 Ir1 70.0(2)
C8 C7 Ir1 127.8(3)
C7 C8 H8A 109.5
C7 C8 H8B 109.5
H8A C8 H8B 109.5
C7 C8 H8C 109.5
H8A C8 H8C 109.5
H8B C8 H8C 109.5
C3 C9 H9A 109.5
C3 C9 H9B 109.5
H9A C9 H9B 109.5
C3 C9 H9C 109.5
H9A C9 H9C 109.5
H9B C9 H9C 109.5
C4 C10 H10A 109.5
C4 C10 H10B 109.5
H10A C10 H10B 109.5
C4 C10 H10C 109.5
H10A C10 H10C 109.5
H10B C10 H10C 109.5
C5 C11 H11A 109.5
C5 C11 H11B 109.5
H11A C11 H11B 109.5
C5 C11 H11C 109.5
H11A C11 H11C 109.5
H11B C11 H11C 109.5
C6 C12 H12A 109.5
C6 C12 H12B 109.5
H12A C12 H12B 109.5
C6 C12 H12C 109.5
H12A C12 H12C 109.5
H12B C12 H12C 109.5
C15 C14 C13 122.3(4)
C15 C14 S2 119.9(3)
C13 C14 S2 117.5(3)
N1 C13 C14 118.4(3)
N1 C13 C18 125.3(4)
C14 C13 C18 116.2(3)
C17 C18 C13 119.6(4)
C17 C18 H18 120.2
C13 C18 H18 120.2
C16 C17 C18 124.1(4)
C16 C17 N2 117.9(4)
C18 C17 N2 118.0(4)
C17 C16 C15 117.1(4)
C17 C16 H16 121.4
C15 C16 H16 121.4
C16 C15 C14 120.6(4)
C16 C15 H15 119.7
C14 C15 H15 119.7
N3 C19 N1 116.5(4)
N3 C19 C20 118.6(4)
N1 C19 C20 124.8(4)
C23 C24 N3 128.5(5)
C23 C24 H24 115.8
N3 C24 H24 115.8
C24 C23 C22 126.3(5)
C24 C23 H23 116.8
C22 C23 H23 116.8
C21 C22 C23 122.8(6)
C21 C22 H22 118.6
C23 C22 H22 118.6
C22 C21 N4 117.9(5)
C22 C21 C20 124.4(5)
N4 C21 C20 117.4(5)
C21 C20 C19 108.9(4)
C21 C20 H20A 109.9
C19 C20 H20A 109.9
C21 C20 H20B 109.9
C19 C20 H20B 109.9
H20A C20 H20B 108.3
C2 B3 C1 57.5(2)
C2 B3 B9 104.2(4)
C1 B3 B9 105.4(4)
C2 B3 B4 104.0(4)
C1 B3 B4 58.5(3)
B9 B3 B4 60.1(3)
C2 B3 B8 58.5(3)
C1 B3 B8 105.9(3)
B9 B3 B8 60.4(3)
B4 B3 B8 108.4(4)
C2 B3 H3 125.1
C1 B3 H3 123.8
B9 B3 H3 122.9
B4 B3 H3 122.4
B8 B3 H3 121.5
C1 B4 B10 105.2(4)
C1 B4 B9 106.5(4)
B10 B4 B9 60.6(4)
C1 B4 B3 60.3(3)
B10 B4 B3 108.1(4)
B9 B4 B3 59.7(3)
C1 B4 B5 58.3(3)
B10 B4 B5 59.7(3)
B9 B4 B5 108.3(4)
B3 B4 B5 108.3(4)
C1 B4 H4 123.7
B10 B4 H4 122.4
B9 B4 H4 121.7
B3 B4 H4 121.1
B5 B4 H4 121.8
C1 B5 B11 105.6(4)
C1 B5 B10 105.5(4)
B11 B5 B10 60.5(3)
C1 B5 B6 59.9(3)
B11 B5 B6 59.0(3)
B10 B5 B6 107.8(4)
C1 B5 B4 59.0(3)
B11 B5 B4 107.6(4)
B10 B5 B4 59.4(3)
B6 B5 B4 108.2(4)
C1 B5 H5 123.6
B11 B5 H5 122.5
B10 B5 H5 122.3
B6 B5 H5 121.5
B4 B5 H5 121.8
C2 B6 C1 57.9(2)
C2 B6 B11 103.9(4)
C1 B6 B11 105.4(4)
C2 B6 B5 104.1(3)
C1 B6 B5 58.3(3)
B11 B6 B5 60.4(3)
C2 B6 B7 58.2(2)
C1 B6 B7 105.9(3)
B11 B6 B7 60.0(3)
B5 B6 B7 108.3(4)
C2 B6 H6 125.1
C1 B6 H6 123.7
B11 B6 H6 122.9
B5 B6 H6 122.3
B7 B6 H6 121.8
C2 B7 B11 103.5(3)
C2 B7 B12 104.1(4)
B11 B7 B12 60.4(3)
C2 B7 B6 58.8(2)
B11 B7 B6 58.9(3)
B12 B7 B6 107.6(4)
C2 B7 B8 58.6(3)
B11 B7 B8 108.3(4)
B12 B7 B8 60.1(3)
B6 B7 B8 108.4(4)
C2 B7 H7 125.4
B11 B7 H7 122.9
B12 B7 H7 122.5
B6 B7 H7 121.7
B8 B7 H7 121.0
C2 B8 B3 58.9(3)
C2 B8 B9 103.7(4)
B3 B8 B9 59.3(3)
C2 B8 B12 103.2(4)
B3 B8 B12 107.2(4)
B9 B8 B12 60.0(4)
C2 B8 B7 58.1(3)
B3 B8 B7 107.8(4)
B9 B8 B7 107.6(4)
B12 B8 B7 59.5(3)
C2 B8 H8 125.6
B3 B8 H8 121.6
B9 B8 H8 122.8
B12 B8 H8 123.0
B7 B8 H8 121.7
B3 B9 B4 60.2(3)
B3 B9 B10 107.7(4)
B4 B9 B10 59.6(3)
B3 B9 B8 60.4(3)
B4 B9 B8 108.5(4)
B10 B9 B8 107.9(4)
B3 B9 B12 108.1(4)
B4 B9 B12 107.7(4)
B10 B9 B12 59.8(4)
B8 B9 B12 60.1(3)
B3 B9 H9 121.6
B4 B9 H9 121.7
B10 B9 H9 122.1
B8 B9 H9 121.4
B12 B9 H9 121.8
B4 B10 B5 60.9(3)
B4 B10 B12 108.3(4)
B5 B10 B12 108.4(4)
B4 B10 B11 108.2(4)
B5 B10 B11 59.8(3)
B12 B10 B11 60.0(3)
B4 B10 B9 59.9(4)
B5 B10 B9 108.8(4)
B12 B10 B9 60.2(3)
B11 B10 B9 108.0(4)
B4 B10 H10 121.4
B5 B10 H10 121.2
B12 B10 H10 121.6
B11 B10 H10 121.9
B9 B10 H10 121.6
B6 B11 B7 61.1(3)
B6 B11 B5 60.5(3)
B7 B11 B5 109.3(4)
B6 B11 B12 109.2(4)
B7 B11 B12 60.2(3)
B5 B11 B12 108.3(4)
B6 B11 B10 108.5(4)
B7 B11 B10 108.2(4)
B5 B11 B10 59.8(3)
B12 B11 B10 59.9(4)
B6 B11 H11 120.8
B7 B11 H11 121.0
B5 B11 H11 121.3
B12 B11 H11 121.5
B10 B11 H11 122.0
B7 B12 B10 107.9(4)
B7 B12 B11 59.5(3)
B10 B12 B11 60.1(3)
B7 B12 B9 108.2(4)
B10 B12 B9 60.0(3)
B11 B12 B9 108.0(4)
B7 B12 B8 60.4(3)
B10 B12 B8 108.0(4)
B11 B12 B8 107.8(4)
B9 B12 B8 59.9(3)
B7 B12 H12 121.7
B10 B12 H12 121.7
B11 B12 H12 121.9
B9 B12 H12 121.6
B8 B12 H12 121.7

loop_
_geom_bond_atom_site_label_1
_geom_bond_atom_site_label_2
_geom_bond_distance
Ir1 N1 2.125(3)
Ir1 C4 2.173(4)
Ir1 C5 2.181(4)
Ir1 C6 2.183(4)
Ir1 C3 2.192(4)
Ir1 C7 2.211(4)
Ir1 S2 2.2954(10)
Ir1 S1 2.3622(10)
S1 C1 1.768(4)
S2 C14 1.776(4)
S2 C2 1.824(4)
O1 N2 1.206(4)
O2 N2 1.197(4)
O3 N4 1.220(6)
O4 N4 1.240(6)
N1 C19 1.370(5)
N1 C13 1.395(4)
N3 C19 1.308(5)
N3 C24 1.364(6)
N2 C17 1.476(5)
N4 C21 1.443(6)
C1 C2 1.668(6)
C1 B5 1.707(6)
C1 B4 1.720(7)
C1 B6 1.736(6)
C1 B3 1.752(7)
C2 B7 1.697(6)
C2 B8 1.707(6)
C2 B6 1.709(6)
C2 B3 1.714(6)
C3 C4 1.424(6)
C3 C7 1.427(6)
C3 C9 1.486(6)
C4 C5 1.418(6)
C4 C10 1.509(6)
C5 C6 1.447(6)
C5 C11 1.491(6)
C6 C7 1.430(6)
C6 C12 1.501(6)
C7 C8 1.482(7)
C8 H8A 0.9600
C8 H8B 0.9600
C8 H8C 0.9600
C9 H9A 0.9600
C9 H9B 0.9600
C9 H9C 0.9600
C10 H10A 0.9600
C10 H10B 0.9600
C10 H10C 0.9600
C11 H11A 0.9600
C11 H11B 0.9600
C11 H11C 0.9600
C12 H12A 0.9600
C12 H12B 0.9600
C12 H12C 0.9600
C14 C15 1.384(5)
C14 C13 1.400(5)
C13 C18 1.403(5)
C18 C17 1.378(5)
C18 H18 0.9300
C17 C16 1.360(5)
C16 C15 1.378(5)
C16 H16 0.9300
C15 H15 0.9300
C19 C20 1.538(6)
C24 C23 1.362(7)
C24 H24 0.9300
C23 C22 1.401(7)
C23 H23 0.9300
C22 C21 1.326(6)
C22 H22 0.9300
C21 C20 1.470(6)
C20 H20A 0.9700
C20 H20B 0.9700
B3 B9 1.759(8)
B3 B4 1.767(8)
B3 B8 1.778(7)
B3 H3 1.0999
B4 B10 1.759(8)
B4 B9 1.765(9)
B4 B5 1.786(8)
B4 H4 1.1000
B5 B11 1.764(7)
B5 B10 1.764(8)
B5 B6 1.766(7)
B5 H5 1.1000
B6 B11 1.739(7)
B6 B7 1.779(7)
B6 H6 1.0999
B7 B11 1.759(8)
B7 B12 1.771(8)
B7 B8 1.786(7)
B7 H7 1.1000
B8 B9 1.778(8)
B8 B12 1.781(8)
B8 H8 1.1000
B9 B10 1.777(9)
B9 B12 1.779(9)
B9 H9 1.1000
B10 B12 1.773(9)
B10 B11 1.777(8)
B10 H10 1.1000
B11 B12 1.774(8)
B11 H11 1.1000
B12 H12 1.0999
